data_7001412
loop_
_publ_author_name
'Maji, Tapas Kumar'
'Pal, Suchetan'
'Gurunatha, K. L'
'Govindaraj, A.'
'Rao, C. N. R.'

_publ_section_title
;
 A bimetallic pillared-layer metal--organic coordination framework with
 a 3D biporous structure
;
_journal_issue 23
_journal_name_full 'Dalton Transactions'
_journal_page_first 4426
_journal_page_last 4428
_journal_paper_doi 10.1039/b818498d
_journal_year 2009
_chemical_formula_sum 'C62 H54 Fe2 Mn3 N22 O7'
_chemical_formula_weight 1495.74
_chemical_name_systematic
;
?
;
_space_group_IT_number 55
_symmetry_cell_setting orthorhombic
_symmetry_space_group_name_Hall '-P 2 2ab'
_symmetry_space_group_name_H-M 'P b a m'
_atom_sites_solution_hydrogens geom
_atom_sites_solution_primary direct
_atom_sites_solution_secondary difmap
_audit_creation_method SHELXL-97
_cell_angle_alpha 90.00
_cell_angle_beta 90.00
_cell_angle_gamma 90.00
_cell_formula_units_Z 2
_cell_length_a 16.3148(8)
_cell_length_b 17.8861(11)
_cell_length_c 11.6284(6)
_cell_measurement_temperature 100(2)
_cell_volume 3393.3(3)
_computing_cell_refinement SMART
_computing_data_collection 'SMART (Bruker,2000)'
_computing_data_reduction 'SAINT (Bruker,2000)'
_computing_molecular_graphics 'Mercury 1.4.1'
_computing_publication_material 'PLATON (Spek, 2003)'
_computing_structure_refinement 'SHELXL-97 (Sheldrick, 1997)'
_computing_structure_solution 'SIR-92 (Altomare et al. 1994)'
_diffrn_ambient_temperature 100(2)
_diffrn_measured_fraction_theta_full 0.996
_diffrn_measured_fraction_theta_max 0.996
_diffrn_radiation_monochromator graphite
_diffrn_radiation_source 'fine-focus sealed tube'
_diffrn_radiation_type MoK\a
_diffrn_radiation_wavelength 0.71073
_diffrn_reflns_av_R_equivalents 0.1089
_diffrn_reflns_av_sigmaI/netI 0.0772
_diffrn_reflns_limit_h_max 19
_diffrn_reflns_limit_h_min -19
_diffrn_reflns_limit_k_max 19
_diffrn_reflns_limit_k_min -21
_diffrn_reflns_limit_l_max 13
_diffrn_reflns_limit_l_min -8
_diffrn_reflns_number 24867
_diffrn_reflns_theta_full 24.89
_diffrn_reflns_theta_max 24.89
_diffrn_reflns_theta_min 1.69
_exptl_absorpt_coefficient_mu 1.028
_exptl_absorpt_correction_T_max 0.9912
_exptl_absorpt_correction_T_min 0.8178
_exptl_absorpt_correction_type empirical
_exptl_absorpt_process_details SADABS
_exptl_crystal_colour brown
_exptl_crystal_density_diffrn 1.458
_exptl_crystal_density_method 'not measured'
_exptl_crystal_description 'block shape'
_exptl_crystal_F_000 1514
_exptl_crystal_size_max 0.08
_exptl_crystal_size_mid 0.06
_exptl_crystal_size_min 0.04
_refine_diff_density_max 0.428
_refine_diff_density_min -0.458
_refine_diff_density_rms 0.087
_refine_ls_extinction_method none
_refine_ls_goodness_of_fit_ref 1.021
_refine_ls_hydrogen_treatment noref
_refine_ls_matrix_type full
_refine_ls_number_parameters 243
_refine_ls_number_reflns 3109
_refine_ls_number_restraints 6
_refine_ls_restrained_S_all 1.020
_refine_ls_R_factor_all 0.0881
_refine_ls_R_factor_gt 0.0471
_refine_ls_shift/su_max 0.001
_refine_ls_shift/su_mean 0.000
_refine_ls_structure_factor_coef Fsqd
_refine_ls_weighting_details 'calc w=1/[\s^2^(Fo^2^)+(0.0466P)^2^+2.2806P] where P=(Fo^2^+2Fc^2^)/3'
_refine_ls_weighting_scheme calc
_refine_ls_wR_factor_gt 0.0981
_refine_ls_wR_factor_ref 0.1130
_reflns_number_gt 2077
_reflns_number_total 3109
_reflns_threshold_expression >2sigma(I)
_cod_data_source_file b818498d.txt
_cod_data_source_block complex1
_cod_depositor_comments
;
The following automatic conversions were performed:
'_symmetry_cell_setting' value 'Orthorhombic' changed to 'orthorhombic'
according to '/home/saulius/struct/CIF-dictionaries/cif_core.dic'
dictionary named 'cif_core.dic' version 2.4.1 from 2010-06-29.

Automatic conversion script
Id: cif_fix_enum 1527 2010-12-29 10:47:43Z saulius 
;
_cod_original_sg_symbol_H-M Pbam
_cod_database_code 7001412

loop_
_symmetry_equiv_pos_as_xyz
'x, y, z'
'-x, -y, z'
'x+1/2, -y+1/2, -z'
'-x+1/2, y+1/2, -z'
'-x, -y, -z'
'x, y, -z'
'-x-1/2, y-1/2, z'
'x-1/2, -y-1/2, z'

loop_
_atom_site_label
_atom_site_type_symbol
_atom_site_fract_x
_atom_site_fract_y
_atom_site_fract_z
_atom_site_U_iso_or_equiv
_atom_site_adp_type
_atom_site_occupancy
_atom_site_symmetry_multiplicity
_atom_site_calc_flag
_atom_site_refinement_flags
_atom_site_disorder_assembly
_atom_site_disorder_group
C1 C 0.8027(2) 0.0984(2) 0.3310(4) 0.0251(10) Uani 1 1 d . . .
C2 C 0.8356(3) -0.0038(3) 0.5000 0.0138(12) Uani 1 2 d S . .
C3 C 0.6897(3) 0.0663(3) 0.5000 0.0188(13) Uani 1 2 d S . .
C4 C 0.7616(3) 0.2019(3) 0.5000 0.0160(13) Uani 1 2 d S . .
C5 C 0.9144(3) 0.1326(3) 0.5000 0.0152(12) Uani 1 2 d S . .
C6 C 0.8561(2) -0.2391(2) 0.7558(3) 0.0272(11) Uani 1 1 d . . .
H4 H 0.8279 -0.2761 0.7160 0.033 Uiso 1 1 calc R . .
C7 C 0.8582(3) -0.2433(2) 0.8735(3) 0.0302(11) Uani 1 1 d . . .
H5 H 0.8321 -0.2824 0.9114 0.036 Uiso 1 1 calc R . .
C8 C 0.9325(3) -0.1334(3) 0.7545(3) 0.0413(13) Uani 1 1 d . . .
H6 H 0.9588 -0.0955 0.7141 0.050 Uiso 1 1 calc R . .
C9 C 0.9375(3) -0.1331(3) 0.8729(3) 0.0417(13) Uani 1 1 d . . .
H7 H 0.9664 -0.0955 0.9103 0.050 Uiso 1 1 calc R . .
C10 C 0.8994(2) -0.1888(2) 0.9359(3) 0.0241(10) Uani 1 1 d . . .
C11 C 0.5431(3) 0.0477(3) 0.2449(4) 0.0614(13) Uani 1 1 d U . .
H8 H 0.5747 0.0824 0.2845 0.074 Uiso 1 1 calc R . .
C12 C 0.5446(3) 0.0497(3) 0.1265(4) 0.0616(13) Uani 1 1 d U . .
H9 H 0.5764 0.0853 0.0890 0.074 Uiso 1 1 calc R . .
C13 C 0.5000 0.0000 0.0641(4) 0.0206(14) Uani 1 2 d S . .
C14 C 0.3796(3) 0.1984(3) 0.2442(4) 0.0559(16) Uani 1 1 d . . .
H10 H 0.4057 0.2366 0.2843 0.067 Uiso 1 1 calc R . .
C15 C 0.3743(3) 0.2049(3) 0.1270(4) 0.0510(15) Uani 1 1 d . . .
H11 H 0.3972 0.2461 0.0903 0.061 Uiso 1 1 calc R . .
C16 C 0.3091(3) 0.0920(3) 0.2449(4) 0.0443(14) Uani 1 1 d . . .
H12 H 0.2845 0.0531 0.2852 0.053 Uiso 1 1 calc R . .
C17 C 0.2999(3) 0.0939(3) 0.1269(4) 0.0451(14) Uani 1 1 d . . .
H13 H 0.2700 0.0567 0.0898 0.054 Uiso 1 1 calc R . .
C18 C 0.3353(2) 0.1510(2) 0.0638(3) 0.0208(10) Uani 1 1 d . . .
N1 N 0.8022(2) 0.0977(2) 0.2318(3) 0.0358(10) Uani 1 1 d . . .
N2 N 0.8515(3) -0.0662(3) 0.5000 0.0196(11) Uani 1 2 d S . .
N3 N 0.6217(3) 0.0500(2) 0.5000 0.0191(11) Uani 1 2 d S . .
N4 N 0.7294(3) 0.2594(3) 0.5000 0.0155(11) Uani 1 2 d S . .
N6 N 0.89208(19) -0.18530(18) 0.6950(3) 0.0224(8) Uani 1 1 d . . .
N7 N 0.5000 0.0000 0.3052(4) 0.0177(11) Uani 1 2 d S . .
N8 N 0.3505(2) 0.1421(2) 0.3037(3) 0.0288(9) Uani 1 1 d . . .
N5 N 0.9809(3) 0.1514(3) 0.5000 0.0219(11) Uani 1 2 d S . .
O1 O 0.9378(2) -0.2966(2) 0.5000 0.0383(12) Uani 1 2 d S . .
H1 H 0.9894 -0.3136 0.5000 0.046 Uiso 1 2 d SR . .
H2 H 0.8982 -0.3308 0.5000 0.046 Uiso 1 2 d SR . .
O2 O 0.4324(2) 0.11049(19) 0.5000 0.0167(9) Uani 1 2 d S . .
H3 H 0.4013 0.1232 0.4335 0.020 Uiso 1 1 d R . .
O3 O 0.7297(3) 0.1012(2) 0.0000 0.0383(12) Uani 1 2 d S . .
O4 O 0.9042(7) 0.0437(6) 0.0000 0.079(4) Uani 0.50 2 d SP . .
Mn1 Mn 0.88958(5) -0.18173(4) 0.5000 0.0128(2) Uani 1 2 d S . .
Mn2 Mn 0.5000 0.0000 0.5000 0.0137(3) Uani 1 4 d S . .
Fe1 Fe 0.80206(5) 0.09956(4) 0.5000 0.0151(2) Uani 1 2 d S . .

loop_
_atom_site_aniso_label
_atom_site_aniso_U_11
_atom_site_aniso_U_22
_atom_site_aniso_U_33
_atom_site_aniso_U_23
_atom_site_aniso_U_13
_atom_site_aniso_U_12
C1 0.020(2) 0.017(2) 0.038(3) 0.003(2) -0.003(2) -0.0012(19)
C2 0.008(3) 0.019(4) 0.014(3) 0.000 0.000 0.001(3)
C3 0.022(3) 0.012(3) 0.022(3) 0.000 0.000 0.008(3)
C4 0.013(3) 0.013(4) 0.022(3) 0.000 0.000 -0.005(3)
C5 0.019(3) 0.013(3) 0.014(3) 0.000 0.000 0.007(3)
C6 0.036(3) 0.028(3) 0.018(2) -0.0008(19) -0.0045(19) -0.012(2)
C7 0.046(3) 0.025(3) 0.019(2) 0.008(2) 0.003(2) -0.008(2)
C8 0.062(3) 0.042(3) 0.019(2) 0.002(2) -0.002(2) -0.027(3)
C9 0.064(4) 0.042(3) 0.019(2) -0.002(2) -0.009(2) -0.027(3)
C10 0.028(2) 0.031(3) 0.013(2) 0.0011(18) -0.0016(17) 0.004(2)
C11 0.093(3) 0.077(3) 0.0138(18) 0.0011(18) 0.0003(19) -0.063(3)
C12 0.093(3) 0.078(3) 0.0141(18) 0.0017(18) 0.0007(19) -0.063(3)
C13 0.021(3) 0.028(4) 0.013(3) 0.000 0.000 0.012(3)
C14 0.100(5) 0.038(4) 0.029(3) -0.001(2) -0.022(3) -0.021(3)
C15 0.091(4) 0.036(3) 0.026(3) 0.009(2) -0.012(3) -0.022(3)
C16 0.043(3) 0.067(4) 0.023(2) 0.013(2) -0.004(2) -0.020(3)
C17 0.052(3) 0.059(4) 0.024(2) 0.003(2) -0.005(2) -0.029(3)
C18 0.019(2) 0.024(3) 0.020(2) -0.0050(18) 0.0022(16) 0.0070(19)
N1 0.043(2) 0.038(3) 0.026(2) 0.0070(19) -0.0083(19) -0.001(2)
N2 0.019(3) 0.023(3) 0.017(2) 0.000 0.000 0.000(2)
N3 0.013(3) 0.017(3) 0.027(3) 0.000 0.000 -0.001(2)
N4 0.014(3) 0.013(3) 0.019(2) 0.000 0.000 -0.002(2)
N6 0.029(2) 0.022(2) 0.0165(18) 0.0049(15) -0.0018(15) -0.0038(17)
N7 0.013(2) 0.023(3) 0.016(3) 0.000 0.000 0.001(2)
N8 0.032(2) 0.034(3) 0.0200(19) 0.0005(18) -0.0001(16) 0.0124(19)
N5 0.018(3) 0.020(3) 0.028(3) 0.000 0.000 -0.003(2)
O1 0.013(2) 0.019(3) 0.082(3) 0.000 0.000 0.0023(18)
O2 0.015(2) 0.023(2) 0.0123(18) 0.000 0.000 0.0001(18)
O3 0.051(3) 0.040(3) 0.024(2) 0.000 0.000 -0.009(2)
O4 0.076(9) 0.083(10) 0.078(9) 0.000 0.000 0.003(7)
Mn1 0.0125(4) 0.0126(5) 0.0133(4) 0.000 0.000 -0.0005(4)
Mn2 0.0120(6) 0.0180(7) 0.0110(6) 0.000 0.000 -0.0028(5)
Fe1 0.0110(4) 0.0125(5) 0.0217(4) 0.000 0.000 0.0002(4)

loop_
_atom_type_symbol
_atom_type_description
_atom_type_scat_dispersion_real
_atom_type_scat_dispersion_imag
_atom_type_scat_source
C C 0.0033 0.0016 'International Tables Vol C Tables 4.2.6.8 and 6.1.1.4'
H H 0.0000 0.0000 'International Tables Vol C Tables 4.2.6.8 and 6.1.1.4'
N N 0.0061 0.0033 'International Tables Vol C Tables 4.2.6.8 and 6.1.1.4'
O O 0.0106 0.0060 'International Tables Vol C Tables 4.2.6.8 and 6.1.1.4'
Mn Mn 0.3368 0.7283 'International Tables Vol C Tables 4.2.6.8 and 6.1.1.4'
Fe Fe 0.3463 0.8444 'International Tables Vol C Tables 4.2.6.8 and 6.1.1.4'

loop_
_geom_angle_atom_site_label_1
_geom_angle_atom_site_label_2
_geom_angle_atom_site_label_3
_geom_angle
_geom_angle_site_symmetry_1
_geom_angle_site_symmetry_3
_geom_angle_publ_flag
N1 C1 Fe1 179.3(4) . . ?
N2 C2 Fe1 176.6(5) . . ?
N3 C3 Fe1 176.7(5) . . ?
N4 C4 Fe1 172.8(5) . . ?
N5 C5 Fe1 179.4(5) . . ?
N6 C6 C7 124.0(4) . . ?
N6 C6 H4 118.0 . . ?
C7 C6 H4 118.0 . . ?
C6 C7 C10 119.7(4) . . ?
C6 C7 H5 120.2 . . ?
C10 C7 H5 120.2 . . ?
N6 C8 C9 123.4(4) . . ?
N6 C8 H6 118.3 . . ?
C9 C8 H6 118.3 . . ?
C8 C9 C10 120.0(4) . . ?
C8 C9 H7 120.0 . . ?
C10 C9 H7 120.0 . . ?
C9 C10 C7 116.4(4) . . ?
C9 C10 C10 122.0(2) . 6_557 ?
C7 C10 C10 121.5(2) . 6_557 ?
N7 C11 C12 124.3(5) . . ?
N7 C11 H8 117.9 . . ?
C12 C11 H8 117.9 . . ?
C13 C12 C11 120.4(5) . . ?
C13 C12 H9 119.8 . . ?
C11 C12 H9 119.8 . . ?
C12 C13 C12 115.5(5) 2_655 . ?
C12 C13 C13 122.2(3) 2_655 5_655 ?
C12 C13 C13 122.2(3) . 5_655 ?
N8 C14 C15 124.6(5) . . ?
N8 C14 H10 117.7 . . ?
C15 C14 H10 117.7 . . ?
C18 C15 C14 120.2(4) . . ?
C18 C15 H11 119.9 . . ?
C14 C15 H11 119.9 . . ?
N8 C16 C17 123.9(4) . . ?
N8 C16 H12 118.1 . . ?
C17 C16 H12 118.1 . . ?
C16 C17 C18 119.9(4) . . ?
C16 C17 H13 120.0 . . ?
C18 C17 H13 120.0 . . ?
C15 C18 C17 115.4(4) . . ?
C15 C18 C18 122.5(3) . 6 ?
C17 C18 C18 122.0(2) . 6 ?
C2 N2 Mn1 176.3(4) . . ?
C3 N3 Mn2 170.4(5) . . ?
C4 N4 Mn1 145.5(4) . 7_765 ?
C6 N6 C8 116.5(4) . . ?
C6 N6 Mn1 122.9(3) . . ?
C8 N6 Mn1 120.6(3) . . ?
C11 N7 C11 115.2(5) 2_655 . ?
C11 N7 Mn2 122.4(3) 2_655 . ?
C11 N7 Mn2 122.4(3) . . ?
C14 N8 C16 115.8(4) . . ?
C5 N5 Mn1 177.1(5) . 5_756 ?
Mn1 O1 H1 130.8 . . ?
Mn1 O1 H2 112.5 . . ?
H1 O1 H2 116.7 . . ?
Mn2 O2 H3 118.0 . . ?
N2 Mn1 N5 92.36(17) . 5_756 ?
N2 Mn1 O1 175.79(16) . . ?
N5 Mn1 O1 83.43(16) 5_756 . ?
N2 Mn1 N4 101.72(17) . 7_755 ?
N5 Mn1 N4 165.92(17) 5_756 7_755 ?
O1 Mn1 N4 82.49(15) . 7_755 ?
N2 Mn1 N6 91.84(9) . . ?
N5 Mn1 N6 89.40(8) 5_756 . ?
O1 Mn1 N6 88.13(9) . . ?
N4 Mn1 N6 90.14(8) 7_755 . ?
N2 Mn1 N6 91.84(9) . 6_556 ?
N5 Mn1 N6 89.40(8) 5_756 6_556 ?
O1 Mn1 N6 88.13(9) . 6_556 ?
N4 Mn1 N6 90.14(8) 7_755 6_556 ?
N6 Mn1 N6 176.17(17) . 6_556 ?
N3 Mn2 N3 180.0 5_656 . ?
N3 Mn2 O2 94.90(15) 5_656 5_656 ?
N3 Mn2 O2 85.10(15) . 5_656 ?
N3 Mn2 O2 85.10(15) 5_656 . ?
N3 Mn2 O2 94.90(15) . . ?
O2 Mn2 O2 180.0 5_656 . ?
N3 Mn2 N7 90.0 5_656 . ?
N3 Mn2 N7 90.0 . . ?
O2 Mn2 N7 90.0 5_656 . ?
O2 Mn2 N7 90.0 . . ?
N3 Mn2 N7 90.0 5_656 5_656 ?
N3 Mn2 N7 90.0 . 5_656 ?
O2 Mn2 N7 90.0 5_656 5_656 ?
O2 Mn2 N7 90.0 . 5_656 ?
N7 Mn2 N7 180.0 . 5_656 ?
C5 Fe1 C3 179.9(2) . . ?
C5 Fe1 C2 91.4(2) . . ?
C3 Fe1 C2 88.5(2) . . ?
C5 Fe1 C4 92.0(2) . . ?
C3 Fe1 C4 88.2(2) . . ?
C2 Fe1 C4 176.7(2) . . ?
C5 Fe1 C1 89.90(12) . . ?
C3 Fe1 C1 90.10(12) . . ?
C2 Fe1 C1 89.34(12) . . ?
C4 Fe1 C1 90.67(12) . . ?
C5 Fe1 C1 89.90(12) . 6_556 ?
C3 Fe1 C1 90.10(12) . 6_556 ?
C2 Fe1 C1 89.34(12) . 6_556 ?
C4 Fe1 C1 90.67(12) . 6_556 ?
C1 Fe1 C1 178.7(2) . 6_556 ?

loop_
_geom_bond_atom_site_label_1
_geom_bond_atom_site_label_2
_geom_bond_distance
_geom_bond_site_symmetry_2
_geom_bond_publ_flag
C1 N1 1.154(5) . ?
C1 Fe1 1.965(4) . ?
C2 N2 1.147(6) . ?
C2 Fe1 1.927(6) . ?
C3 N3 1.147(6) . ?
C3 Fe1 1.928(6) . ?
C4 N4 1.156(6) . ?
C4 Fe1 1.945(6) . ?
C5 N5 1.136(6) . ?
C5 Fe1 1.926(6) . ?
C6 N6 1.330(5) . ?
C6 C7 1.372(5) . ?
C6 H4 0.9300 . ?
C7 C10 1.388(5) . ?
C7 H5 0.9300 . ?
C8 N6 1.332(5) . ?
C8 C9 1.379(5) . ?
C8 H6 0.9300 . ?
C9 C10 1.384(6) . ?
C9 H7 0.9300 . ?
C10 C10 1.490(7) 6_557 ?
C11 N7 1.309(5) . ?
C11 C12 1.377(6) . ?
C11 H8 0.9300 . ?
C12 C13 1.359(5) . ?
C12 H9 0.9300 . ?
C13 C12 1.359(5) 2_655 ?
C13 C13 1.492(10) 5_655 ?
C14 N8 1.311(6) . ?
C14 C15 1.370(6) . ?
C14 H10 0.9300 . ?
C15 C18 1.368(6) . ?
C15 H11 0.9300 . ?
C16 N8 1.313(5) . ?
C16 C17 1.381(6) . ?
C16 H12 0.9300 . ?
C17 C18 1.385(6) . ?
C17 H13 0.9300 . ?
C18 C18 1.484(7) 6 ?
N2 Mn1 2.157(5) . ?
N3 Mn2 2.177(5) . ?
N4 Mn1 2.208(4) 7_765 ?
N6 Mn1 2.269(3) . ?
N7 C11 1.309(5) 2_655 ?
N7 Mn2 2.265(4) . ?
N5 Mn1 2.181(5) 5_756 ?
O1 Mn1 2.200(4) . ?
O1 H1 0.8948 . ?
O1 H2 0.8898 . ?
O2 Mn2 2.263(3) . ?
O2 H3 0.9528 . ?
Mn1 N5 2.181(5) 5_756 ?
Mn1 N4 2.208(4) 7_755 ?
Mn1 N6 2.269(3) 6_556 ?
Mn2 N3 2.177(5) 5_656 ?
Mn2 O2 2.263(3) 5_656 ?
Mn2 N7 2.265(4) 5_656 ?
Fe1 C1 1.965(4) 6_556 ?
